data_1576909
loop_
_publ_author_name
'Chen, Guo-Yang'
'Lin, Hao-Wei'
'Ablez, Abdusalam'
'Guo, Xin-Pin'
'Ren, Yu-Wei'
'Luo, Jia-Hua'
'Zou, Qing-Hua'
'Du, Ke-Zhao'
'Wang, Ze-Ping'
'Huang, Xiao-Ying'

_publ_section_title
;
 A dicationic ionic liquid strategy to enhance the thermal stability of
 manganese bromide scintillators.
;
_journal_issue 11
_journal_name_full 'Chemical science'
_journal_page_first 5532
_journal_page_last 5541
_journal_paper_doi 10.1039/d5sc07813j
_journal_volume 17
_journal_year 2026
_chemical_formula_moiety 'C22 H48 Br4 Mn N2'
_chemical_formula_sum 'C22 H48 Br4 Mn N2'
_chemical_formula_weight 715.20
_space_group_crystal_system monoclinic
_space_group_IT_number 9
_space_group_name_Hall 'C -2yc'
_space_group_name_H-M_alt 'C 1 c 1'
_atom_sites_solution_hydrogens geom
_audit_creation_method SHELXL-2018/3
_audit_update_record
;
2025-07-24 deposited with the CCDC.	2026-01-13 downloaded from the CCDC.
;
_cell_angle_alpha 90
_cell_angle_beta 114.371(6)
_cell_angle_gamma 90
_cell_formula_units_Z 4
_cell_length_a 14.8872(7)
_cell_length_b 14.0460(5)
_cell_length_c 15.5723(8)
_cell_measurement_reflns_used 6751
_cell_measurement_temperature 100(2)
_cell_measurement_theta_max 30.5190
_cell_measurement_theta_min 2.0875
_cell_volume 2966.1(3)
_computing_structure_refinement 'SHELXL-2018/3 (Sheldrick, 2018)'
_computing_structure_solution 'SHELXT 2018/2 (Sheldrick, 2018)'
_diffrn_ambient_temperature 100(2)
_diffrn_detector_area_resol_mean 10.0000
_diffrn_measured_fraction_theta_full 0.999
_diffrn_measured_fraction_theta_max 0.801
_diffrn_measurement_device_type 'XtaLAB Synergy R, HyPix'
_diffrn_radiation_type MoK\a
_diffrn_radiation_wavelength 0.71073
_diffrn_reflns_av_R_equivalents 0.0316
_diffrn_reflns_av_unetI/netI 0.0433
_diffrn_reflns_Laue_measured_fraction_full 0.999
_diffrn_reflns_Laue_measured_fraction_max 0.801
_diffrn_reflns_limit_h_max 18
_diffrn_reflns_limit_h_min -19
_diffrn_reflns_limit_k_max 17
_diffrn_reflns_limit_k_min -18
_diffrn_reflns_limit_l_max 19
_diffrn_reflns_limit_l_min -19
_diffrn_reflns_number 13536
_diffrn_reflns_point_group_measured_fraction_full 0.825
_diffrn_reflns_point_group_measured_fraction_max 0.621
_diffrn_reflns_theta_full 25.242
_diffrn_reflns_theta_max 30.519
_diffrn_reflns_theta_min 2.087
_exptl_absorpt_coefficient_mu 5.845
_exptl_absorpt_correction_T_max 1.00000
_exptl_absorpt_correction_T_min 0.50057
_exptl_absorpt_correction_type multi-scan
_exptl_crystal_colour green
_exptl_crystal_density_diffrn 1.602
_exptl_crystal_description block
_exptl_crystal_F_000 1436
_exptl_crystal_size_max 0.200
_exptl_crystal_size_mid 0.200
_exptl_crystal_size_min 0.150
_refine_diff_density_max 0.795
_refine_diff_density_min -0.565
_refine_diff_density_rms 0.105
_refine_ls_abs_structure_details
;
 Refined as an inversion twin.
;
_refine_ls_abs_structure_Flack 0.008(12)
_refine_ls_extinction_method none
_refine_ls_goodness_of_fit_ref 1.031
_refine_ls_hydrogen_treatment constr
_refine_ls_matrix_type full
_refine_ls_number_parameters 267
_refine_ls_number_reflns 5628
_refine_ls_number_restraints 2
_refine_ls_restrained_S_all 1.031
_refine_ls_R_factor_all 0.0368
_refine_ls_R_factor_gt 0.0316
_refine_ls_shift/su_max 0.001
_refine_ls_shift/su_mean 0.000
_refine_ls_structure_factor_coef Fsqd
_refine_ls_weighting_details 'w=1/[\s^2^(Fo^2^)+(0.0323P)^2^+5.5157P] where P=(Fo^2^+2Fc^2^)/3'
_refine_ls_weighting_scheme calc
_refine_ls_wR_factor_gt 0.0674
_refine_ls_wR_factor_ref 0.0688
_reflns_Friedel_coverage 0.550
_reflns_Friedel_fraction_full 0.650
_reflns_Friedel_fraction_max 0.441
_reflns_number_gt 5207
_reflns_number_total 5628
_reflns_threshold_expression 'I > 2\s(I)'
_cod_data_source_file d5sc07813j2.cif
_cod_data_source_block x_CCDC3
_cod_original_sg_symbol_H-M 'C c'
_cod_database_code 1576909
_shelx_shelxl_version_number 2018/3
_shelx_space_group_comment
;
The symmetry employed for this shelxl refinement is uniquely defined
by the following loop, which should always be used as a source of
symmetry information in preference to the above space-group names.
They are only intended as comments.
;
_shelx_estimated_absorpt_t_min 0.388
_shelx_estimated_absorpt_t_max 0.474

loop_
_space_group_symop_operation_xyz
'x, y, z'
'x, -y, z+1/2'
'x+1/2, y+1/2, z'
'x+1/2, -y+1/2, z+1/2'

loop_
_atom_site_label
_atom_site_type_symbol
_atom_site_fract_x
_atom_site_fract_y
_atom_site_fract_z
_atom_site_U_iso_or_equiv
_atom_site_adp_type
_atom_site_occupancy
_atom_site_site_symmetry_order
_atom_site_calc_flag
_atom_site_refinement_flags_posn
_atom_site_refinement_flags_adp
_atom_site_refinement_flags_occupancy
_atom_site_disorder_assembly
_atom_site_disorder_group
Br1 Br 0.59501(4) 0.08545(4) 0.74753(4) 0.01925(13) Uani 1 1 d . . . . .
Br2 Br 0.30199(4) 0.03922(4) 0.57050(4) 0.01938(13) Uani 1 1 d . . . . .
Br3 Br 0.39147(4) 0.20318(4) 0.81603(4) 0.01966(14) Uani 1 1 d . . . . .
Br4 Br 0.41588(4) 0.30404(4) 0.58391(4) 0.01970(13) Uani 1 1 d . . . . .
Mn1 Mn 0.42596(6) 0.15591(6) 0.67751(6) 0.01470(18) Uani 1 1 d . . . . .
N1 N 0.1294(3) 0.3600(3) 0.5804(3) 0.0155(10) Uani 1 1 d . . . . .
C1 C 0.1306(5) 0.2576(4) 0.5469(5) 0.0227(14) Uani 1 1 d . . . . .
H1A H 0.198509 0.241056 0.555715 0.027 Uiso 1 1 calc R U . . .
H1B H 0.087577 0.253429 0.478697 0.027 Uiso 1 1 calc R U . . .
C2 C 0.0953(5) 0.1854(5) 0.6005(5) 0.0266(14) Uani 1 1 d . . . . .
H2A H 0.093564 0.120997 0.573962 0.032 Uiso 1 1 calc R U . . .
H2B H 0.142406 0.184149 0.667596 0.032 Uiso 1 1 calc R U . . .
C3 C -0.0072(5) 0.2110(4) 0.5934(5) 0.0265(14) Uani 1 1 d . . . . .
H3A H -0.025857 0.167032 0.632947 0.032 Uiso 1 1 calc R U . . .
H3B H -0.056107 0.204059 0.527259 0.032 Uiso 1 1 calc R U . . .
C4 C -0.0084(5) 0.3141(4) 0.6263(5) 0.0242(14) Uani 1 1 d . . . . .
H4A H -0.076231 0.331126 0.617186 0.029 Uiso 1 1 calc R U . . .
H4B H 0.034748 0.318939 0.694400 0.029 Uiso 1 1 calc R U . . .
C5 C 0.0266(4) 0.3829(4) 0.5725(4) 0.0178(12) Uani 1 1 d . . . . .
H5A H 0.026386 0.448047 0.596760 0.021 Uiso 1 1 calc R U . . .
H5B H -0.020127 0.381872 0.505256 0.021 Uiso 1 1 calc R U . . .
C6 C 0.1555(5) 0.4239(4) 0.5155(4) 0.0200(13) Uani 1 1 d . . . . .
H6A H 0.102588 0.419127 0.451083 0.024 Uiso 1 1 calc R U . . .
H6B H 0.217114 0.400159 0.513276 0.024 Uiso 1 1 calc R U . . .
C7 C 0.1694(5) 0.5280(4) 0.5446(5) 0.0233(14) Uani 1 1 d . . . . .
H7A H 0.224498 0.533616 0.607732 0.028 Uiso 1 1 calc R U . . .
H7B H 0.108887 0.551561 0.549268 0.028 Uiso 1 1 calc R U . . .
C8 C 0.1913(5) 0.5904(5) 0.4745(5) 0.0234(13) Uani 1 1 d . . . . .
H8A H 0.252549 0.567798 0.470661 0.028 Uiso 1 1 calc R U . . .
H8B H 0.136751 0.584255 0.411124 0.028 Uiso 1 1 calc R U . . .
C9 C 0.2032(5) 0.6940(4) 0.5042(5) 0.0232(13) Uani 1 1 d . . . . .
H9A H 0.262550 0.700498 0.564157 0.028 Uiso 1 1 calc R U . . .
H9B H 0.145449 0.713520 0.516147 0.028 Uiso 1 1 calc R U . . .
C10 C 0.2127(5) 0.7611(5) 0.4314(5) 0.0308(16) Uani 1 1 d . . . . .
H10A H 0.225694 0.825832 0.457046 0.046 Uiso 1 1 calc R U . . .
H10B H 0.151313 0.760395 0.374019 0.046 Uiso 1 1 calc R U . . .
H10C H 0.267373 0.740109 0.416343 0.046 Uiso 1 1 calc R U . . .
C11 C 0.2052(4) 0.3714(5) 0.6800(4) 0.0209(13) Uani 1 1 d . . . . .
H11A H 0.198138 0.434232 0.703805 0.031 Uiso 1 1 calc R U . . .
H11B H 0.271416 0.365323 0.681468 0.031 Uiso 1 1 calc R U . . .
H11C H 0.195517 0.321897 0.719780 0.031 Uiso 1 1 calc R U . . .
N2 N 0.7202(3) 0.6199(4) 0.2866(3) 0.0167(10) Uani 1 1 d . . . . .
C12 C 0.7656(5) 0.7096(4) 0.3422(5) 0.0235(14) Uani 1 1 d . . . . .
H12A H 0.779798 0.698725 0.409406 0.028 Uiso 1 1 calc R U . . .
H12B H 0.717059 0.762108 0.319128 0.028 Uiso 1 1 calc R U . . .
C13 C 0.8602(5) 0.7398(5) 0.3346(5) 0.0268(14) Uani 1 1 d . . . . .
H13A H 0.845953 0.755263 0.268199 0.032 Uiso 1 1 calc R U . . .
H13B H 0.887114 0.797488 0.373149 0.032 Uiso 1 1 calc R U . . .
C14 C 0.9353(5) 0.6601(5) 0.3686(5) 0.0275(15) Uani 1 1 d . . . . .
H14A H 0.954822 0.649569 0.436838 0.033 Uiso 1 1 calc R U . . .
H14B H 0.994889 0.678424 0.359382 0.033 Uiso 1 1 calc R U . . .
C15 C 0.8925(4) 0.5681(4) 0.3147(5) 0.0228(13) Uani 1 1 d . . . . .
H15A H 0.881611 0.576427 0.247949 0.027 Uiso 1 1 calc R U . . .
H15B H 0.940852 0.515999 0.341526 0.027 Uiso 1 1 calc R U . . .
C16 C 0.7959(4) 0.5402(4) 0.3188(4) 0.0185(12) Uani 1 1 d . . . . .
H16A H 0.808642 0.522373 0.384358 0.022 Uiso 1 1 calc R U . . .
H16B H 0.768619 0.483668 0.278423 0.022 Uiso 1 1 calc R U . . .
C17 C 0.6333(4) 0.5976(4) 0.3092(4) 0.0173(12) Uani 1 1 d . . . . .
H17A H 0.587477 0.652410 0.289073 0.021 Uiso 1 1 calc R U . . .
H17B H 0.657389 0.592152 0.378497 0.021 Uiso 1 1 calc R U . . .
C18 C 0.5748(5) 0.5078(4) 0.2650(5) 0.0220(13) Uani 1 1 d . . . . .
H18A H 0.615751 0.450794 0.292573 0.026 Uiso 1 1 calc R U . . .
H18B H 0.556569 0.507734 0.196297 0.026 Uiso 1 1 calc R U . . .
C19 C 0.4817(5) 0.5045(5) 0.2835(5) 0.0252(14) Uani 1 1 d . . . . .
H19A H 0.445742 0.565238 0.261885 0.030 Uiso 1 1 calc R U . . .
H19B H 0.438711 0.452941 0.244648 0.030 Uiso 1 1 calc R U . . .
C20 C 0.4983(5) 0.4883(5) 0.3859(5) 0.0289(15) Uani 1 1 d . . . . .
H20A H 0.521268 0.422197 0.404196 0.035 Uiso 1 1 calc R U . . .
H20B H 0.550778 0.531831 0.426981 0.035 Uiso 1 1 calc R U . . .
C21 C 0.4055(5) 0.5051(5) 0.4016(5) 0.0311(16) Uani 1 1 d . . . . .
H21A H 0.417681 0.487756 0.466445 0.047 Uiso 1 1 calc R U . . .
H21B H 0.351800 0.465873 0.357508 0.047 Uiso 1 1 calc R U . . .
H21C H 0.386994 0.572432 0.390985 0.047 Uiso 1 1 calc R U . . .
C22 C 0.6866(5) 0.6390(5) 0.1833(4) 0.0265(14) Uani 1 1 d . . . . .
H22A H 0.635849 0.688683 0.163847 0.040 Uiso 1 1 calc R U . . .
H22B H 0.659289 0.580616 0.147731 0.040 Uiso 1 1 calc R U . . .
H22C H 0.742808 0.660381 0.170909 0.040 Uiso 1 1 calc R U . . .

loop_
_atom_site_aniso_label
_atom_site_aniso_U_11
_atom_site_aniso_U_22
_atom_site_aniso_U_33
_atom_site_aniso_U_23
_atom_site_aniso_U_13
_atom_site_aniso_U_12
Br1 0.0155(3) 0.0206(3) 0.0209(3) -0.0041(2) 0.0068(2) 0.0022(2)
Br2 0.0197(3) 0.0203(3) 0.0148(3) -0.0005(2) 0.0037(2) -0.0024(2)
Br3 0.0223(3) 0.0225(3) 0.0151(3) 0.0007(2) 0.0088(3) 0.0077(2)
Br4 0.0188(3) 0.0193(3) 0.0191(3) 0.0026(2) 0.0060(2) -0.0020(2)
Mn1 0.0144(4) 0.0152(4) 0.0138(4) -0.0004(3) 0.0050(4) 0.0008(3)
N1 0.015(2) 0.015(3) 0.013(2) 0.0004(17) 0.002(2) 0.0050(18)
C1 0.023(3) 0.018(3) 0.029(4) -0.005(2) 0.012(3) 0.007(2)
C2 0.021(3) 0.028(4) 0.029(4) -0.003(3) 0.009(3) 0.003(3)
C3 0.024(3) 0.021(3) 0.037(4) 0.000(3) 0.015(3) 0.003(3)
C4 0.022(3) 0.024(3) 0.026(4) 0.000(3) 0.009(3) 0.004(3)
C5 0.017(3) 0.016(3) 0.018(3) 0.001(2) 0.005(3) 0.006(2)
C6 0.019(3) 0.024(3) 0.019(3) 0.001(2) 0.009(3) 0.005(2)
C7 0.027(4) 0.023(3) 0.022(3) 0.001(2) 0.013(3) 0.002(3)
C8 0.020(3) 0.031(4) 0.023(3) 0.000(2) 0.012(3) 0.003(3)
C9 0.021(3) 0.023(3) 0.026(4) -0.004(3) 0.011(3) -0.005(3)
C10 0.030(4) 0.027(4) 0.038(4) 0.002(3) 0.017(3) -0.005(3)
C11 0.011(3) 0.029(4) 0.018(3) 0.001(2) 0.000(2) 0.006(2)
N2 0.016(3) 0.019(3) 0.014(3) 0.0004(19) 0.006(2) 0.0028(19)
C12 0.023(3) 0.016(3) 0.032(4) -0.002(2) 0.012(3) 0.000(2)
C13 0.023(3) 0.027(4) 0.032(4) -0.004(3) 0.013(3) -0.005(3)
C14 0.015(3) 0.037(4) 0.030(4) -0.006(3) 0.010(3) -0.002(3)
C15 0.015(3) 0.030(3) 0.023(3) -0.006(3) 0.008(3) 0.003(3)
C16 0.019(3) 0.017(3) 0.022(3) -0.001(2) 0.011(3) -0.001(2)
C17 0.016(3) 0.020(3) 0.017(3) 0.002(2) 0.008(3) 0.001(2)
C18 0.021(3) 0.023(3) 0.024(3) -0.005(2) 0.010(3) -0.001(2)
C19 0.019(3) 0.027(4) 0.029(4) -0.002(3) 0.009(3) -0.001(3)
C20 0.026(4) 0.032(4) 0.032(4) 0.007(3) 0.016(3) -0.001(3)
C21 0.040(4) 0.021(3) 0.043(4) 0.004(3) 0.027(4) 0.002(3)
C22 0.021(3) 0.043(4) 0.016(3) 0.009(3) 0.008(3) 0.002(3)

loop_
_atom_type_symbol
_atom_type_description
_atom_type_scat_dispersion_real
_atom_type_scat_dispersion_imag
_atom_type_scat_source
C C 0.0033 0.0016 'International Tables Vol C Tables 4.2.6.8 and 6.1.1.4'
H H 0.0000 0.0000 'International Tables Vol C Tables 4.2.6.8 and 6.1.1.4'
N N 0.0061 0.0033 'International Tables Vol C Tables 4.2.6.8 and 6.1.1.4'
Mn Mn 0.3368 0.7283 'International Tables Vol C Tables 4.2.6.8 and 6.1.1.4'
Br Br -0.2901 2.4595 'International Tables Vol C Tables 4.2.6.8 and 6.1.1.4'

loop_
_geom_angle_atom_site_label_1
_geom_angle_atom_site_label_2
_geom_angle_atom_site_label_3
_geom_angle
_geom_angle_site_symmetry_1
_geom_angle_site_symmetry_3
_geom_angle_publ_flag
Br1 Mn1 Br3 104.88(4) . . ?
Br1 Mn1 Br4 112.97(4) . . ?
Br3 Mn1 Br4 107.23(4) . . ?
Br1 Mn1 Br2 111.26(4) . . ?
Br3 Mn1 Br2 112.84(4) . . ?
Br4 Mn1 Br2 107.68(4) . . ?
C11 N1 C6 109.6(5) . . ?
C11 N1 C5 111.2(4) . . ?
C6 N1 C5 110.4(4) . . ?
C11 N1 C1 110.0(4) . . ?
C6 N1 C1 106.7(5) . . ?
C5 N1 C1 108.9(4) . . ?
N1 C1 C2 112.4(5) . . ?
N1 C1 H1A 109.1 . . ?
C2 C1 H1A 109.1 . . ?
N1 C1 H1B 109.1 . . ?
C2 C1 H1B 109.1 . . ?
H1A C1 H1B 107.9 . . ?
C3 C2 C1 111.1(5) . . ?
C3 C2 H2A 109.4 . . ?
C1 C2 H2A 109.4 . . ?
C3 C2 H2B 109.4 . . ?
C1 C2 H2B 109.4 . . ?
H2A C2 H2B 108.0 . . ?
C2 C3 C4 110.2(5) . . ?
C2 C3 H3A 109.6 . . ?
C4 C3 H3A 109.6 . . ?
C2 C3 H3B 109.6 . . ?
C4 C3 H3B 109.6 . . ?
H3A C3 H3B 108.1 . . ?
C5 C4 C3 111.4(5) . . ?
C5 C4 H4A 109.3 . . ?
C3 C4 H4A 109.3 . . ?
C5 C4 H4B 109.3 . . ?
C3 C4 H4B 109.3 . . ?
H4A C4 H4B 108.0 . . ?
C4 C5 N1 112.8(5) . . ?
C4 C5 H5A 109.0 . . ?
N1 C5 H5A 109.0 . . ?
C4 C5 H5B 109.0 . . ?
N1 C5 H5B 109.0 . . ?
H5A C5 H5B 107.8 . . ?
N1 C6 C7 114.3(5) . . ?
N1 C6 H6A 108.7 . . ?
C7 C6 H6A 108.7 . . ?
N1 C6 H6B 108.7 . . ?
C7 C6 H6B 108.7 . . ?
H6A C6 H6B 107.6 . . ?
C6 C7 C8 112.3(5) . . ?
C6 C7 H7A 109.1 . . ?
C8 C7 H7A 109.1 . . ?
C6 C7 H7B 109.1 . . ?
C8 C7 H7B 109.1 . . ?
H7A C7 H7B 107.9 . . ?
C9 C8 C7 111.3(5) . . ?
C9 C8 H8A 109.4 . . ?
C7 C8 H8A 109.4 . . ?
C9 C8 H8B 109.4 . . ?
C7 C8 H8B 109.4 . . ?
H8A C8 H8B 108.0 . . ?
C8 C9 C10 113.7(6) . . ?
C8 C9 H9A 108.8 . . ?
C10 C9 H9A 108.8 . . ?
C8 C9 H9B 108.8 . . ?
C10 C9 H9B 108.8 . . ?
H9A C9 H9B 107.7 . . ?
C9 C10 H10A 109.5 . . ?
C9 C10 H10B 109.5 . . ?
H10A C10 H10B 109.5 . . ?
C9 C10 H10C 109.5 . . ?
H10A C10 H10C 109.5 . . ?
H10B C10 H10C 109.5 . . ?
N1 C11 H11A 109.5 . . ?
N1 C11 H11B 109.5 . . ?
H11A C11 H11B 109.5 . . ?
N1 C11 H11C 109.5 . . ?
H11A C11 H11C 109.5 . . ?
H11B C11 H11C 109.5 . . ?
C22 N2 C17 110.5(5) . . ?
C22 N2 C16 111.1(5) . . ?
C17 N2 C16 111.2(4) . . ?
C22 N2 C12 109.6(5) . . ?
C17 N2 C12 105.2(4) . . ?
C16 N2 C12 109.1(4) . . ?
N2 C12 C13 113.2(5) . . ?
N2 C12 H12A 108.9 . . ?
C13 C12 H12A 108.9 . . ?
N2 C12 H12B 108.9 . . ?
C13 C12 H12B 108.9 . . ?
H12A C12 H12B 107.7 . . ?
C14 C13 C12 109.9(6) . . ?
C14 C13 H13A 109.7 . . ?
C12 C13 H13A 109.7 . . ?
C14 C13 H13B 109.7 . . ?
C12 C13 H13B 109.7 . . ?
H13A C13 H13B 108.2 . . ?
C13 C14 C15 110.6(5) . . ?
C13 C14 H14A 109.5 . . ?
C15 C14 H14A 109.5 . . ?
C13 C14 H14B 109.5 . . ?
C15 C14 H14B 109.5 . . ?
H14A C14 H14B 108.1 . . ?
C16 C15 C14 112.4(5) . . ?
C16 C15 H15A 109.1 . . ?
C14 C15 H15A 109.1 . . ?
C16 C15 H15B 109.1 . . ?
C14 C15 H15B 109.1 . . ?
H15A C15 H15B 107.9 . . ?
C15 C16 N2 112.5(5) . . ?
C15 C16 H16A 109.1 . . ?
N2 C16 H16A 109.1 . . ?
C15 C16 H16B 109.1 . . ?
N2 C16 H16B 109.1 . . ?
H16A C16 H16B 107.8 . . ?
N2 C17 C18 116.9(5) . . ?
N2 C17 H17A 108.1 . . ?
C18 C17 H17A 108.1 . . ?
N2 C17 H17B 108.1 . . ?
C18 C17 H17B 108.1 . . ?
H17A C17 H17B 107.3 . . ?
C17 C18 C19 109.5(5) . . ?
C17 C18 H18A 109.8 . . ?
C19 C18 H18A 109.8 . . ?
C17 C18 H18B 109.8 . . ?
C19 C18 H18B 109.8 . . ?
H18A C18 H18B 108.2 . . ?
C20 C19 C18 115.6(5) . . ?
C20 C19 H19A 108.4 . . ?
C18 C19 H19A 108.4 . . ?
C20 C19 H19B 108.4 . . ?
C18 C19 H19B 108.4 . . ?
H19A C19 H19B 107.4 . . ?
C21 C20 C19 112.3(6) . . ?
C21 C20 H20A 109.1 . . ?
C19 C20 H20A 109.1 . . ?
C21 C20 H20B 109.1 . . ?
C19 C20 H20B 109.1 . . ?
H20A C20 H20B 107.9 . . ?
C20 C21 H21A 109.5 . . ?
C20 C21 H21B 109.5 . . ?
H21A C21 H21B 109.5 . . ?
C20 C21 H21C 109.5 . . ?
H21A C21 H21C 109.5 . . ?
H21B C21 H21C 109.5 . . ?
N2 C22 H22A 109.5 . . ?
N2 C22 H22B 109.5 . . ?
H22A C22 H22B 109.5 . . ?
N2 C22 H22C 109.5 . . ?
H22A C22 H22C 109.5 . . ?
H22B C22 H22C 109.5 . . ?

loop_
_geom_bond_atom_site_label_1
_geom_bond_atom_site_label_2
_geom_bond_distance
_geom_bond_site_symmetry_2
_geom_bond_publ_flag
Br1 Mn1 2.4975(10) . ?
Br2 Mn1 2.5161(10) . ?
Br3 Mn1 2.5043(10) . ?
Br4 Mn1 2.5091(10) . ?
N1 C11 1.504(7) . ?
N1 C6 1.516(8) . ?
N1 C5 1.520(7) . ?
N1 C1 1.532(8) . ?
C1 C2 1.538(9) . ?
C1 H1A 0.9900 . ?
C1 H1B 0.9900 . ?
C2 C3 1.527(9) . ?
C2 H2A 0.9900 . ?
C2 H2B 0.9900 . ?
C3 C4 1.537(9) . ?
C3 H3A 0.9900 . ?
C3 H3B 0.9900 . ?
C4 C5 1.505(9) . ?
C4 H4A 0.9900 . ?
C4 H4B 0.9900 . ?
C5 H5A 0.9900 . ?
C5 H5B 0.9900 . ?
C6 C7 1.519(9) . ?
C6 H6A 0.9900 . ?
C6 H6B 0.9900 . ?
C7 C8 1.536(9) . ?
C7 H7A 0.9900 . ?
C7 H7B 0.9900 . ?
C8 C9 1.515(9) . ?
C8 H8A 0.9900 . ?
C8 H8B 0.9900 . ?
C9 C10 1.526(9) . ?
C9 H9A 0.9900 . ?
C9 H9B 0.9900 . ?
C10 H10A 0.9800 . ?
C10 H10B 0.9800 . ?
C10 H10C 0.9800 . ?
C11 H11A 0.9800 . ?
C11 H11B 0.9800 . ?
C11 H11C 0.9800 . ?
N2 C22 1.499(8) . ?
N2 C17 1.507(7) . ?
N2 C16 1.519(8) . ?
N2 C12 1.521(8) . ?
C12 C13 1.522(9) . ?
C12 H12A 0.9900 . ?
C12 H12B 0.9900 . ?
C13 C14 1.514(10) . ?
C13 H13A 0.9900 . ?
C13 H13B 0.9900 . ?
C14 C15 1.530(9) . ?
C14 H14A 0.9900 . ?
C14 H14B 0.9900 . ?
C15 C16 1.518(8) . ?
C15 H15A 0.9900 . ?
C15 H15B 0.9900 . ?
C16 H16A 0.9900 . ?
C16 H16B 0.9900 . ?
C17 C18 1.526(8) . ?
C17 H17A 0.9900 . ?
C17 H17B 0.9900 . ?
C18 C19 1.528(8) . ?
C18 H18A 0.9900 . ?
C18 H18B 0.9900 . ?
C19 C20 1.526(10) . ?
C19 H19A 0.9900 . ?
C19 H19B 0.9900 . ?
C20 C21 1.518(9) . ?
C20 H20A 0.9900 . ?
C20 H20B 0.9900 . ?
C21 H21A 0.9800 . ?
C21 H21B 0.9800 . ?
C21 H21C 0.9800 . ?
C22 H22A 0.9800 . ?
C22 H22B 0.9800 . ?
C22 H22C 0.9800 . ?

loop_
_geom_hbond_atom_site_label_D
_geom_hbond_atom_site_label_H
_geom_hbond_atom_site_label_A
_geom_hbond_distance_DH
_geom_hbond_distance_HA
_geom_hbond_distance_DA
_geom_hbond_angle_DHA
_geom_hbond_site_symmetry_A
_geom_hbond_publ_flag
C1 H1B Br3 0.99 3.03 3.917(6) 149.0 4_454 yes
C5 H5A Br1 0.99 2.88 3.777(6) 150.9 3_455 yes
C5 H5B Br3 0.99 2.94 3.851(6) 153.5 4_454 yes
C6 H6A Br1 0.99 3.13 3.892(6) 135.3 4_454 yes
C6 H6B Br4 0.99 3.02 3.948(6) 157.1 . yes
C11 H11A Br1 0.98 2.86 3.777(6) 155.6 3_455 yes
C11 H11B Br3 0.98 3.11 3.593(6) 111.8 . yes
C12 H12A Br4 0.99 3.02 3.739(7) 130.3 3 yes
C12 H12B Br1 0.99 2.73 3.717(6) 174.2 2_564 yes
C13 H13B Br4 0.99 3.13 3.731(7) 120.4 3 yes
C15 H15A Br2 0.99 3.00 3.784(7) 137.3 4_554 yes
C16 H16A Br2 0.99 2.95 3.883(6) 157.3 3 yes
C16 H16B Br3 0.99 3.11 3.710(6) 120.1 4_554 yes
C17 H17B Br2 0.99 2.97 3.887(6) 154.6 3 yes
C22 H22A Br4 0.98 2.99 3.759(7) 136.6 2_564 yes

loop_
_geom_torsion_atom_site_label_1
_geom_torsion_atom_site_label_2
_geom_torsion_atom_site_label_3
_geom_torsion_atom_site_label_4
_geom_torsion
_geom_torsion_site_symmetry_1
_geom_torsion_site_symmetry_2
_geom_torsion_site_symmetry_3
_geom_torsion_site_symmetry_4
_geom_torsion_publ_flag
C11 N1 C1 C2 66.9(6) . . . . ?
C6 N1 C1 C2 -174.3(5) . . . . ?
C5 N1 C1 C2 -55.2(6) . . . . ?
N1 C1 C2 C3 55.8(7) . . . . ?
C1 C2 C3 C4 -54.2(8) . . . . ?
C2 C3 C4 C5 55.2(8) . . . . ?
C3 C4 C5 N1 -57.3(7) . . . . ?
C11 N1 C5 C4 -65.1(6) . . . . ?
C6 N1 C5 C4 173.0(5) . . . . ?
C1 N1 C5 C4 56.3(6) . . . . ?
C11 N1 C6 C7 -54.4(6) . . . . ?
C5 N1 C6 C7 68.4(6) . . . . ?
C1 N1 C6 C7 -173.4(5) . . . . ?
N1 C6 C7 C8 -177.6(5) . . . . ?
C6 C7 C8 C9 179.1(5) . . . . ?
C7 C8 C9 C10 -173.0(5) . . . . ?
C22 N2 C12 C13 -65.7(7) . . . . ?
C17 N2 C12 C13 175.6(5) . . . . ?
C16 N2 C12 C13 56.2(7) . . . . ?
N2 C12 C13 C14 -58.1(7) . . . . ?
C12 C13 C14 C15 55.3(8) . . . . ?
C13 C14 C15 C16 -54.3(8) . . . . ?
C14 C15 C16 N2 53.9(7) . . . . ?
C22 N2 C16 C15 67.6(7) . . . . ?
C17 N2 C16 C15 -168.9(5) . . . . ?
C12 N2 C16 C15 -53.3(6) . . . . ?
C22 N2 C17 C18 63.9(7) . . . . ?
C16 N2 C17 C18 -60.0(7) . . . . ?
C12 N2 C17 C18 -178.0(5) . . . . ?
N2 C17 C18 C19 -171.7(5) . . . . ?
C17 C18 C19 C20 -68.7(7) . . . . ?
C18 C19 C20 C21 168.8(6) . . . . ?
